data_1516948
loop_
_publ_author_name
'Jia Gu'
'Xuee Jiang'
'Zhanhua Su'
'Zhifeng Zhao'
'Baibin Zhou'

_publ_section_title
;
 Self-assembly of gamma-octamolybdate-based frameworks decorated by
 1,3-bis(4-pyridyl)propane through covalent bond
;
_journal_name_full
;
Inorganica Chimica Acta
;
_journal_page_first 210
_journal_page_last 214
_journal_volume 400
_journal_year 2013
_chemical_formula_sum 'C78 H100 Mo8 N12 O32'
_chemical_formula_weight 2485.22
_space_group_IT_number 14
_symmetry_cell_setting monoclinic
_symmetry_space_group_name_Hall '-P 2ybc'
_symmetry_space_group_name_H-M 'P 1 21/c 1'
_atom_sites_solution_hydrogens geom
_atom_sites_solution_primary direct
_atom_sites_solution_secondary difmap
_cell_angle_alpha 90.00
_cell_angle_beta 112.1130(10)
_cell_angle_gamma 90.00
_cell_formula_units_Z 2
_cell_length_a 18.9946(11)
_cell_length_b 14.1611(8)
_cell_length_c 19.0729(10)
_cell_measurement_reflns_used 7868
_cell_measurement_temperature 273(2)
_cell_measurement_theta_max 28.28
_cell_measurement_theta_min 2.40
_cell_volume 4752.9(5)
_computing_cell_refinement 'Bruker SMART'
_computing_data_collection 'Bruker SMART'
_computing_data_reduction 'Bruker SAINT'
_computing_molecular_graphics 'Bruker SHELXTL'
_computing_publication_material 'Bruker SHELXTL'
_computing_structure_refinement 'SHELXL-97 (Sheldrick, 1997)'
_computing_structure_solution 'SHELXS-97 (Sheldrick, 1990)'
_diffrn_ambient_temperature 273(2)
_diffrn_measured_fraction_theta_full 0.986
_diffrn_measured_fraction_theta_max 0.986
_diffrn_measurement_device_type 'CCD area detector'
_diffrn_measurement_method 'phi and omega scans'
_diffrn_radiation_monochromator graphite
_diffrn_radiation_source 'fine-focus sealed tube'
_diffrn_radiation_type MoK\a
_diffrn_radiation_wavelength 0.71073
_diffrn_reflns_av_R_equivalents 0.0254
_diffrn_reflns_av_sigmaI/netI 0.0260
_diffrn_reflns_limit_h_max 24
_diffrn_reflns_limit_h_min -25
_diffrn_reflns_limit_k_max 18
_diffrn_reflns_limit_k_min -18
_diffrn_reflns_limit_l_max 25
_diffrn_reflns_limit_l_min -25
_diffrn_reflns_number 39804
_diffrn_reflns_theta_full 28.31
_diffrn_reflns_theta_max 28.31
_diffrn_reflns_theta_min 2.40
_exptl_absorpt_coefficient_mu 1.104
_exptl_absorpt_correction_T_max 0.8260
_exptl_absorpt_correction_T_min 0.7623
_exptl_absorpt_correction_type multi-scan
_exptl_absorpt_process_details SADABS
_exptl_crystal_colour green
_exptl_crystal_density_diffrn 1.737
_exptl_crystal_density_method 'not measured'
_exptl_crystal_description needle
_exptl_crystal_F_000 2488
_exptl_crystal_size_max 0.26
_exptl_crystal_size_mid 0.24
_exptl_crystal_size_min 0.18
_refine_diff_density_max 1.261
_refine_diff_density_min -0.811
_refine_diff_density_rms 0.078
_refine_ls_extinction_method none
_refine_ls_goodness_of_fit_ref 1.024
_refine_ls_hydrogen_treatment constr
_refine_ls_matrix_type full
_refine_ls_number_parameters 586
_refine_ls_number_reflns 11674
_refine_ls_number_restraints 0
_refine_ls_restrained_S_all 1.024
_refine_ls_R_factor_all 0.0422
_refine_ls_R_factor_gt 0.0302
_refine_ls_shift/su_max 0.002
_refine_ls_shift/su_mean 0.000
_refine_ls_structure_factor_coef Fsqd
_refine_ls_weighting_details 'calc w=1/[\s^2^(Fo^2^)+(0.0318P)^2^+5.8505P] where P=(Fo^2^+2Fc^2^)/3'
_refine_ls_weighting_scheme calc
_refine_ls_wR_factor_gt 0.0713
_refine_ls_wR_factor_ref 0.0791
_reflns_number_gt 9508
_reflns_number_total 11674
_reflns_threshold_expression >2sigma(I)
_cod_data_source_file ICA-2013-400-210-214-1.cif
_cod_data_source_block g120_0m
_cod_original_sg_symbol_H-M P2(1)/c
_cod_database_code 1516948

loop_
_symmetry_equiv_pos_as_xyz
'x, y, z'
'-x, y+1/2, -z+1/2'
'-x, -y, -z'
'x, -y-1/2, z-1/2'

loop_
_atom_site_label
_atom_site_type_symbol
_atom_site_fract_x
_atom_site_fract_y
_atom_site_fract_z
_atom_site_U_iso_or_equiv
_atom_site_adp_type
_atom_site_occupancy
_atom_site_symmetry_multiplicity
_atom_site_calc_flag
_atom_site_refinement_flags
Mo1 Mo 0.496707(14) 0.452305(15) 0.081968(12) 0.02691(6) Uani 1 1 d .
Mo2 Mo 0.669335(15) 0.548700(17) 0.187094(13) 0.03449(6) Uani 1 1 d .
Mo3 Mo 0.525363(15) 0.696087(15) 0.105867(13) 0.03282(6) Uani 1 1 d .
Mo4 Mo 0.369005(15) 0.623447(17) -0.024149(14) 0.03414(6) Uani 1 1 d .
O1 O 0.50579(11) 0.40555(12) -0.00878(10) 0.0283(4) Uani 1 1 d .
O2 O 0.50175(13) 0.35480(13) 0.13566(11) 0.0394(5) Uani 1 1 d .
O3 O 0.61805(11) 0.45924(13) 0.10093(10) 0.0327(4) Uani 1 1 d .
O4 O 0.75979(13) 0.55109(18) 0.19131(14) 0.0553(6) Uani 1 1 d .
O5 O 0.67142(15) 0.58524(16) 0.27318(12) 0.0534(6) Uani 1 1 d .
O6 O 0.63091(12) 0.65554(13) 0.12358(11) 0.0360(4) Uani 1 1 d .
O7 O 0.54138(14) 0.74635(15) 0.19184(12) 0.0479(5) Uani 1 1 d .
O8 O 0.52837(13) 0.78745(13) 0.04862(11) 0.0415(5) Uani 1 1 d .
O9 O 0.41838(12) 0.67364(14) 0.07632(11) 0.0394(5) Uani 1 1 d .
O10 O 0.36185(13) 0.72626(15) -0.07215(13) 0.0478(5) Uani 1 1 d .
O11 O 0.27851(13) 0.59969(18) -0.03277(14) 0.0533(6) Uani 1 1 d .
O12 O 0.40075(11) 0.48110(14) 0.04595(11) 0.0367(4) Uani 1 1 d .
O13 O 0.53669(12) 0.54901(12) 0.15538(10) 0.0338(4) Uani 1 1 d .
O1W O 0.1081(3) 0.9736(4) 0.3634(3) 0.164(2) Uani 1 1 d .
O2W O 0.0219(2) 0.0491(2) 0.4466(2) 0.0980(11) Uani 1 1 d .
O3W O 0.9108(3) 0.8389(4) 0.7077(3) 0.1425(17) Uani 1 1 d .
C1 C 0.6615(2) 0.3778(2) 0.2935(2) 0.0510(8) Uani 1 1 d .
H1 H 0.6314 0.4211 0.3061 0.061 Uiso 1 1 calc R
C2 C 0.7392(2) 0.3427(2) 0.23055(18) 0.0490(8) Uani 1 1 d .
H2 H 0.7632 0.3607 0.1982 0.059 Uiso 1 1 calc R
C3 C 0.7515(2) 0.2534(3) 0.2601(2) 0.0622(10) Uani 1 1 d .
H3 H 0.7847 0.2129 0.2494 0.075 Uiso 1 1 calc R
C4 C 0.7140(3) 0.2237(3) 0.3062(2) 0.0724(12) Uani 1 1 d .
C5 C 0.6701(3) 0.2892(3) 0.3242(2) 0.0680(12) Uani 1 1 d .
H5 H 0.6463 0.2733 0.3572 0.082 Uiso 1 1 calc R
C6 C 0.7109(3) 0.1143(4) 0.3313(3) 0.1014(18) Uani 1 1 d .
H6A H 0.6718 0.1052 0.3520 0.122 Uiso 1 1 calc R
H6B H 0.7017 0.0716 0.2891 0.122 Uiso 1 1 calc R
C7 C 0.7845(3) 0.1014(4) 0.3874(3) 0.0994(18) Uani 1 1 d .
H7A H 0.7926 0.1411 0.4312 0.119 Uiso 1 1 calc R
H7B H 0.8237 0.1143 0.3677 0.119 Uiso 1 1 calc R
C8 C 0.7824(5) -0.0133(4) 0.4084(3) 0.133(3) Uani 1 1 d .
H8A H 0.8237 -0.0267 0.4560 0.160 Uiso 1 1 calc R
H8B H 0.7350 -0.0269 0.4146 0.160 Uiso 1 1 calc R
C9 C 0.7892(3) -0.0759(3) 0.3482(3) 0.0739(13) Uani 1 1 d .
C10 C 0.7339(3) -0.1276(4) 0.2961(4) 0.0978(19) Uani 1 1 d .
H10 H 0.6848 -0.1264 0.2960 0.117 Uiso 1 1 calc R
C11 C 0.7490(5) -0.1819(4) 0.2436(4) 0.116(3) Uani 1 1 d .
H11 H 0.7092 -0.2154 0.2084 0.139 Uiso 1 1 calc R
C12 C 0.8684(4) -0.1390(5) 0.2888(5) 0.119(2) Uani 1 1 d .
H12 H 0.9166 -0.1418 0.2872 0.143 Uiso 1 1 calc R
C13 C 0.8577(4) -0.0824(4) 0.3424(3) 0.0951(17) Uani 1 1 d .
H13 H 0.8984 -0.0478 0.3752 0.114 Uiso 1 1 calc R
C14 C 0.7735(3) 0.7974(3) 0.5588(2) 0.0760(13) Uani 1 1 d .
H14 H 0.7971 0.8317 0.6030 0.091 Uiso 1 1 calc R
C15 C 0.8161(2) 0.7623(3) 0.5204(2) 0.0695(11) Uani 1 1 d .
H15 H 0.8682 0.7728 0.5389 0.083 Uiso 1 1 calc R
C16 C 0.7819(2) 0.7118(2) 0.45486(19) 0.0465(7) Uani 1 1 d .
C17 C 0.7052(2) 0.6998(3) 0.4306(2) 0.0665(11) Uani 1 1 d .
H17 H 0.6798 0.6669 0.3860 0.080 Uiso 1 1 calc R
C18 C 0.6653(2) 0.7357(3) 0.4711(2) 0.0697(12) Uani 1 1 d .
H18 H 0.6130 0.7263 0.4540 0.084 Uiso 1 1 calc R
C19 C 0.8270(2) 0.6715(3) 0.4119(2) 0.0548(9) Uani 1 1 d .
H19B H 0.8723 0.7096 0.4220 0.066 Uiso 1 1 calc R
H19A H 0.7969 0.6753 0.3581 0.066 Uiso 1 1 calc R
C20 C 0.8504(2) 0.5695(3) 0.4325(2) 0.0514(8) Uani 1 1 d .
H20A H 0.8057 0.5317 0.4257 0.062 Uiso 1 1 calc R
H20B H 0.8840 0.5659 0.4854 0.062 Uiso 1 1 calc R
C21 C 0.8908(2) 0.5300(3) 0.3835(2) 0.0564(9) Uani 1 1 d .
H21A H 0.8569 0.5359 0.3310 0.068 Uiso 1 1 calc R
H21B H 0.9348 0.5693 0.3906 0.068 Uiso 1 1 calc R
C22 C 0.91694(19) 0.4294(3) 0.3972(2) 0.0517(8) Uani 1 1 d .
C23 C 0.9376(3) 0.3815(3) 0.3446(3) 0.0709(12) Uani 1 1 d .
H23 H 0.9336 0.4112 0.2998 0.085 Uiso 1 1 calc R
C24 C 0.9639(3) 0.2898(4) 0.3583(3) 0.0851(14) Uani 1 1 d .
H24 H 0.9776 0.2601 0.3218 0.102 Uiso 1 1 calc R
C25 C 0.9497(3) 0.2869(3) 0.4692(3) 0.0849(14) Uani 1 1 d .
H25 H 0.9534 0.2547 0.5129 0.102 Uiso 1 1 calc R
C26 C 0.9227(3) 0.3782(3) 0.4603(3) 0.0737(12) Uani 1 1 d .
H26 H 0.9082 0.4052 0.4972 0.088 Uiso 1 1 calc R
C27 C 0.4752(2) 1.0235(2) 0.78897(18) 0.0442(7) Uani 1 1 d .
H27 H 0.4797 1.0763 0.7619 0.053 Uiso 1 1 calc R
C28 C 0.4477(2) 1.0333(2) 0.84503(18) 0.0440(7) Uani 1 1 d .
H28 H 0.4339 1.0927 0.8564 0.053 Uiso 1 1 calc R
C29 C 0.44029(18) 0.9549(2) 0.88500(16) 0.0381(6) Uani 1 1 d .
C30 C 0.46210(19) 0.8678(2) 0.86687(18) 0.0435(7) Uani 1 1 d .
H30 H 0.4580 0.8140 0.8930 0.052 Uiso 1 1 calc R
C31 C 0.48978(19) 0.8614(2) 0.81029(18) 0.0427(7) Uani 1 1 d .
H31 H 0.5044 0.8030 0.7981 0.051 Uiso 1 1 calc R
C32 C 0.4038(2) 0.9629(3) 0.94204(18) 0.0495(8) Uani 1 1 d .
H32A H 0.4130 1.0252 0.9650 0.059 Uiso 1 1 calc R
H32B H 0.4251 0.9163 0.9817 0.059 Uiso 1 1 calc R
C33 C 0.3201(2) 0.9469(3) 0.9024(2) 0.0549(9) Uani 1 1 d .
H33A H 0.3123 0.8893 0.8729 0.066 Uiso 1 1 calc R
H33B H 0.2987 0.9986 0.8676 0.066 Uiso 1 1 calc R
C34 C 0.2769(3) 0.9388(4) 0.9559(3) 0.0765(13) Uani 1 1 d .
H34A H 0.3022 0.8938 0.9958 0.092 Uiso 1 1 calc R
H34B H 0.2763 0.9996 0.9791 0.092 Uiso 1 1 calc R
C35 C 0.1982(3) 0.9075(4) 0.9127(3) 0.0703(12) Uani 1 1 d .
C36 C 0.1450(3) 0.9698(5) 0.8708(4) 0.0979(17) Uani 1 1 d .
H36 H 0.1560 1.0339 0.8727 0.117 Uiso 1 1 calc R
C37 C 0.0749(5) 0.9373(6) 0.8257(4) 0.123(2) Uani 1 1 d .
H37 H 0.0400 0.9815 0.7963 0.147 Uiso 1 1 calc R
C38 C 0.1055(3) 0.7871(5) 0.8619(3) 0.0981(17) Uani 1 1 d .
H38 H 0.0928 0.7234 0.8594 0.118 Uiso 1 1 calc R
C39 C 0.1768(3) 0.8127(4) 0.9079(3) 0.0771(13) Uani 1 1 d .
H39 H 0.2112 0.7673 0.9361 0.093 Uiso 1 1 calc R
N1 N 0.69461(14) 0.40492(18) 0.24584(13) 0.0388(5) Uani 1 1 d .
N2 N 0.8153(6) -0.1885(4) 0.2408(3) 0.129(2) Uani 1 1 d .
N3 N 0.69961(19) 0.7831(2) 0.53356(18) 0.0580(8) Uani 1 1 d .
N4 N 0.9709(2) 0.2421(3) 0.4194(3) 0.0818(11) Uani 1 1 d .
N5 N 0.0525(3) 0.8476(6) 0.8201(3) 0.1183(19) Uani 1 1 d .
N6 N 0.49591(15) 0.93842(18) 0.77240(14) 0.0397(6) Uani 1 1 d .

loop_
_atom_site_aniso_label
_atom_site_aniso_U_11
_atom_site_aniso_U_22
_atom_site_aniso_U_33
_atom_site_aniso_U_23
_atom_site_aniso_U_13
_atom_site_aniso_U_12
Mo1 0.04310(13) 0.01832(10) 0.02365(11) -0.00177(8) 0.01752(9) -0.00368(9)
Mo2 0.04496(14) 0.02845(12) 0.02773(12) 0.00044(9) 0.01103(10) -0.00702(10)
Mo3 0.05563(16) 0.01825(10) 0.02903(12) -0.00249(8) 0.02099(11) -0.00260(10)
Mo4 0.04295(14) 0.02749(12) 0.03709(13) 0.00019(10) 0.02091(11) 0.00407(10)
O1 0.0419(10) 0.0205(8) 0.0257(9) -0.0033(7) 0.0165(8) -0.0010(7)
O2 0.0618(13) 0.0238(9) 0.0371(11) 0.0035(8) 0.0238(10) -0.0057(9)
O3 0.0415(11) 0.0266(9) 0.0306(10) -0.0026(8) 0.0142(8) -0.0026(8)
O4 0.0482(13) 0.0563(15) 0.0563(15) 0.0121(12) 0.0139(11) -0.0110(11)
O5 0.0815(17) 0.0421(13) 0.0301(11) -0.0041(9) 0.0136(11) -0.0025(12)
O6 0.0491(12) 0.0267(9) 0.0322(10) 0.0028(8) 0.0155(9) -0.0072(9)
O7 0.0856(17) 0.0293(10) 0.0360(11) -0.0076(9) 0.0310(11) -0.0072(11)
O8 0.0676(14) 0.0228(9) 0.0372(11) 0.0012(8) 0.0232(10) -0.0029(9)
O9 0.0563(13) 0.0307(10) 0.0409(11) -0.0071(9) 0.0296(10) 0.0016(9)
O10 0.0625(14) 0.0328(11) 0.0502(13) 0.0065(10) 0.0236(11) 0.0081(10)
O11 0.0472(13) 0.0541(14) 0.0657(16) 0.0055(12) 0.0294(12) 0.0060(11)
O12 0.0465(11) 0.0292(10) 0.0419(11) 0.0010(8) 0.0251(9) -0.0007(9)
O13 0.0580(12) 0.0228(9) 0.0268(9) -0.0028(7) 0.0232(9) -0.0060(8)
O1W 0.172(5) 0.157(5) 0.193(5) -0.008(4) 0.104(4) 0.010(4)
O2W 0.097(3) 0.079(2) 0.121(3) 0.010(2) 0.044(2) 0.0095(19)
O3W 0.104(3) 0.195(5) 0.121(4) 0.011(4) 0.033(3) -0.006(3)
C1 0.061(2) 0.0449(18) 0.054(2) 0.0105(15) 0.0296(17) 0.0046(16)
C2 0.061(2) 0.0491(19) 0.0408(17) 0.0097(15) 0.0240(16) 0.0048(16)
C3 0.092(3) 0.046(2) 0.057(2) 0.0112(17) 0.037(2) 0.021(2)
C4 0.118(4) 0.045(2) 0.068(3) 0.0214(19) 0.050(3) 0.014(2)
C5 0.104(3) 0.051(2) 0.069(3) 0.0196(19) 0.056(3) 0.005(2)
C6 0.093(4) 0.130(5) 0.074(3) -0.007(3) 0.023(3) 0.035(4)
C7 0.105(4) 0.104(4) 0.093(4) -0.044(3) 0.042(3) -0.035(3)
C8 0.264(9) 0.063(3) 0.104(4) 0.041(3) 0.105(5) 0.063(4)
C9 0.112(4) 0.045(2) 0.065(3) 0.020(2) 0.034(3) 0.019(3)
C10 0.070(3) 0.068(3) 0.137(5) 0.046(4) 0.019(3) 0.010(3)
C11 0.132(6) 0.058(3) 0.093(5) 0.006(3) -0.029(4) -0.026(4)
C12 0.118(5) 0.096(5) 0.180(8) 0.027(5) 0.096(6) 0.020(4)
C13 0.104(4) 0.067(3) 0.088(4) -0.006(3) 0.006(3) -0.020(3)
C14 0.074(3) 0.092(3) 0.060(2) -0.034(2) 0.022(2) 0.001(2)
C15 0.052(2) 0.090(3) 0.065(3) -0.021(2) 0.0206(19) -0.002(2)
C16 0.055(2) 0.0442(18) 0.0433(17) 0.0025(14) 0.0213(15) 0.0094(15)
C17 0.053(2) 0.086(3) 0.060(2) -0.033(2) 0.0203(18) 0.003(2)
C18 0.053(2) 0.083(3) 0.075(3) -0.028(2) 0.025(2) 0.001(2)
C19 0.061(2) 0.057(2) 0.056(2) 0.0028(17) 0.0328(18) 0.0117(18)
C20 0.054(2) 0.057(2) 0.0496(19) 0.0006(16) 0.0268(16) 0.0119(17)
C21 0.063(2) 0.062(2) 0.053(2) 0.0015(17) 0.0306(18) 0.0127(18)
C22 0.0412(18) 0.060(2) 0.055(2) -0.0086(17) 0.0195(15) 0.0064(16)
C23 0.078(3) 0.076(3) 0.065(3) -0.008(2) 0.035(2) 0.015(2)
C24 0.095(4) 0.075(3) 0.097(4) -0.022(3) 0.049(3) 0.014(3)
C25 0.102(4) 0.072(3) 0.094(4) 0.018(3) 0.052(3) 0.022(3)
C26 0.092(3) 0.068(3) 0.077(3) 0.007(2) 0.049(3) 0.026(2)
C27 0.064(2) 0.0320(15) 0.0402(17) 0.0038(13) 0.0237(15) -0.0067(14)
C28 0.068(2) 0.0261(14) 0.0438(17) -0.0042(12) 0.0280(16) -0.0019(14)
C29 0.0499(17) 0.0359(15) 0.0323(14) -0.0033(12) 0.0198(13) -0.0019(13)
C30 0.064(2) 0.0296(14) 0.0478(18) 0.0093(13) 0.0336(16) 0.0059(14)
C31 0.059(2) 0.0291(14) 0.0470(17) 0.0003(13) 0.0285(15) 0.0057(14)
C32 0.069(2) 0.0483(19) 0.0427(18) -0.0032(15) 0.0337(17) 0.0013(16)
C33 0.071(2) 0.051(2) 0.055(2) 0.0036(16) 0.0380(19) 0.0084(18)
C34 0.086(3) 0.091(3) 0.074(3) -0.004(2) 0.054(3) -0.002(3)
C35 0.071(3) 0.087(3) 0.075(3) 0.008(2) 0.053(2) 0.017(2)
C36 0.088(4) 0.103(4) 0.119(5) 0.024(4) 0.058(4) 0.028(3)
C37 0.106(6) 0.138(7) 0.130(6) 0.045(5) 0.053(5) 0.045(5)
C38 0.085(4) 0.115(5) 0.107(4) -0.008(4) 0.051(3) -0.004(3)
C39 0.070(3) 0.085(3) 0.090(3) 0.007(3) 0.045(3) 0.014(3)
N1 0.0455(14) 0.0370(13) 0.0329(13) 0.0054(10) 0.0138(11) -0.0021(11)
N2 0.222(8) 0.073(3) 0.094(4) -0.013(3) 0.061(5) -0.002(5)
N3 0.064(2) 0.0578(19) 0.0580(19) -0.0118(15) 0.0300(16) 0.0092(15)
N4 0.083(3) 0.062(2) 0.108(3) -0.001(2) 0.045(2) 0.017(2)
N5 0.071(3) 0.183(6) 0.103(4) 0.003(4) 0.034(3) 0.011(4)
N6 0.0491(15) 0.0399(14) 0.0346(13) -0.0003(11) 0.0207(11) -0.0020(11)

loop_
_atom_type_symbol
_atom_type_description
_atom_type_scat_dispersion_real
_atom_type_scat_dispersion_imag
_atom_type_scat_source
C C 0.0033 0.0016 'International Tables Vol C Tables 4.2.6.8 and 6.1.1.4'
H H 0.0000 0.0000 'International Tables Vol C Tables 4.2.6.8 and 6.1.1.4'
N N 0.0061 0.0033 'International Tables Vol C Tables 4.2.6.8 and 6.1.1.4'
O O 0.0106 0.0060 'International Tables Vol C Tables 4.2.6.8 and 6.1.1.4'
Mo Mo -1.6832 0.6857 'International Tables Vol C Tables 4.2.6.8 and 6.1.1.4'

loop_
_geom_angle_atom_site_label_1
_geom_angle_atom_site_label_2
_geom_angle_atom_site_label_3
_geom_angle
_geom_angle_site_symmetry_1
_geom_angle_site_symmetry_3
O2 Mo1 O12 103.98(10) . .
O2 Mo1 O13 103.01(9) . .
O12 Mo1 O13 101.01(9) . .
O2 Mo1 O1 105.01(8) . .
O12 Mo1 O1 99.28(9) . .
O13 Mo1 O1 139.98(8) . .
O2 Mo1 O3 96.86(9) . .
O12 Mo1 O3 159.12(8) . .
O13 Mo1 O3 75.11(8) . .
O1 Mo1 O3 73.69(7) . .
O2 Mo1 O1 177.71(9) . 3_665
O12 Mo1 O1 77.79(8) . 3_665
O13 Mo1 O1 75.13(7) . 3_665
O1 Mo1 O1 75.98(7) . 3_665
O3 Mo1 O1 81.40(7) . 3_665
O4 Mo2 O5 107.03(12) . .
O4 Mo2 O6 98.84(10) . .
O5 Mo2 O6 103.63(10) . .
O4 Mo2 O3 102.85(11) . .
O5 Mo2 O3 143.60(10) . .
O6 Mo2 O3 91.66(8) . .
O4 Mo2 N1 88.42(10) . .
O5 Mo2 N1 82.76(10) . .
O6 Mo2 N1 168.30(9) . .
O3 Mo2 N1 77.72(8) . .
O4 Mo2 O13 168.72(9) . .
O5 Mo2 O13 83.22(10) . .
O6 Mo2 O13 73.67(7) . .
O3 Mo2 O13 69.50(7) . .
N1 Mo2 O13 97.72(8) . .
O7 Mo3 O8 105.16(10) . .
O7 Mo3 O9 97.89(10) . .
O8 Mo3 O9 102.96(10) . .
O7 Mo3 O6 98.83(10) . .
O8 Mo3 O6 93.05(9) . .
O9 Mo3 O6 152.90(8) . .
O7 Mo3 O1 163.25(8) . 3_665
O8 Mo3 O1 91.16(8) . 3_665
O9 Mo3 O1 74.34(7) . 3_665
O6 Mo3 O1 83.72(7) . 3_665
O7 Mo3 O13 91.62(8) . .
O8 Mo3 O13 160.58(8) . .
O9 Mo3 O13 83.91(8) . .
O6 Mo3 O13 74.45(7) . .
O1 Mo3 O13 73.02(6) 3_665 .
O11 Mo4 O10 104.19(12) . .
O11 Mo4 O9 105.42(10) . .
O10 Mo4 O9 97.48(10) . .
O11 Mo4 O3 102.49(10) . 3_665
O10 Mo4 O3 96.68(9) . 3_665
O9 Mo4 O3 144.37(8) . 3_665
O11 Mo4 O1 155.96(9) . 3_665
O10 Mo4 O1 99.68(9) . 3_665
O9 Mo4 O1 73.90(7) . 3_665
O3 Mo4 O1 71.58(7) 3_665 3_665
O11 Mo4 O12 85.37(10) . .
O10 Mo4 O12 170.43(9) . .
O9 Mo4 O12 80.05(8) . .
O3 Mo4 O12 80.59(7) 3_665 .
O1 Mo4 O12 70.75(7) 3_665 .
Mo1 O1 Mo3 151.69(10) . 3_665
Mo1 O1 Mo4 104.75(8) . 3_665
Mo3 O1 Mo4 92.06(6) 3_665 3_665
Mo1 O1 Mo1 104.02(7) . 3_665
Mo3 O1 Mo1 96.60(6) 3_665 3_665
Mo4 O1 Mo1 95.79(6) 3_665 3_665
Mo4 O3 Mo2 145.83(11) 3_665 .
Mo4 O3 Mo1 105.60(8) 3_665 .
Mo2 O3 Mo1 108.54(8) . .
Mo2 O6 Mo3 117.27(9) . .
Mo3 O9 Mo4 114.75(9) . .
Mo1 O12 Mo4 115.43(9) . .
Mo1 O13 Mo3 114.01(9) . .
Mo1 O13 Mo2 106.23(8) . .
Mo3 O13 Mo2 91.91(7) . .
N1 C1 C5 122.9(3) . .
N1 C1 H1 118.6 . .
C5 C1 H1 118.6 . .
N1 C2 C3 123.1(3) . .
N1 C2 H2 118.4 . .
C3 C2 H2 118.4 . .
C2 C3 C4 119.4(4) . .
C2 C3 H3 120.3 . .
C4 C3 H3 120.3 . .
C5 C4 C3 117.3(3) . .
C5 C4 C6 118.4(4) . .
C3 C4 C6 123.9(4) . .
C1 C5 C4 119.8(3) . .
C1 C5 H5 120.1 . .
C4 C5 H5 120.1 . .
C7 C6 C4 102.1(5) . .
C7 C6 H6A 111.4 . .
C4 C6 H6A 111.4 . .
C7 C6 H6B 111.4 . .
C4 C6 H6B 111.4 . .
H6A C6 H6B 109.2 . .
C6 C7 C8 101.5(5) . .
C6 C7 H7A 111.5 . .
C8 C7 H7A 111.5 . .
C6 C7 H7B 111.5 . .
C8 C7 H7B 111.5 . .
H7A C7 H7B 109.3 . .
C9 C8 C7 112.0(4) . .
C9 C8 H8A 109.2 . .
C7 C8 H8A 109.2 . .
C9 C8 H8B 109.2 . .
C7 C8 H8B 109.2 . .
H8A C8 H8B 107.9 . .
C13 C9 C10 114.1(5) . .
C13 C9 C8 117.9(6) . .
C10 C9 C8 128.0(6) . .
C9 C10 C11 121.2(6) . .
C9 C10 H10 119.4 . .
C11 C10 H10 119.4 . .
N2 C11 C10 123.2(6) . .
N2 C11 H11 118.4 . .
C10 C11 H11 118.4 . .
N2 C12 C13 123.5(7) . .
N2 C12 H12 118.2 . .
C13 C12 H12 118.2 . .
C9 C13 C12 121.2(6) . .
C9 C13 H13 119.4 . .
C12 C13 H13 119.4 . .
N3 C14 C15 120.7(4) . .
N3 C14 H14 119.6 . .
C15 C14 H14 119.6 . .
C14 C15 C16 120.2(4) . .
C14 C15 H15 119.9 . .
C16 C15 H15 119.9 . .
C17 C16 C15 116.9(3) . .
C17 C16 C19 121.6(3) . .
C15 C16 C19 121.5(3) . .
C16 C17 C18 120.7(4) . .
C16 C17 H17 119.6 . .
C18 C17 H17 119.6 . .
N3 C18 C17 120.8(4) . .
N3 C18 H18 119.6 . .
C17 C18 H18 119.6 . .
C16 C19 C20 113.0(3) . .
C16 C19 H19B 109.0 . .
C20 C19 H19B 109.0 . .
C16 C19 H19A 109.0 . .
C20 C19 H19A 109.0 . .
H19B C19 H19A 107.8 . .
C19 C20 C21 110.9(3) . .
C19 C20 H20A 109.5 . .
C21 C20 H20A 109.5 . .
C19 C20 H20B 109.5 . .
C21 C20 H20B 109.5 . .
H20A C20 H20B 108.0 . .
C22 C21 C20 116.9(3) . .
C22 C21 H21A 108.1 . .
C20 C21 H21A 108.1 . .
C22 C21 H21B 108.1 . .
C20 C21 H21B 108.1 . .
H21A C21 H21B 107.3 . .
C26 C22 C23 115.2(4) . .
C26 C22 C21 124.5(3) . .
C23 C22 C21 120.3(4) . .
C24 C23 C22 120.3(4) . .
C24 C23 H23 119.8 . .
C22 C23 H23 119.8 . .
N4 C24 C23 124.2(4) . .
N4 C24 H24 117.9 . .
C23 C24 H24 117.9 . .
N4 C25 C26 124.1(5) . .
N4 C25 H25 117.9 . .
C26 C25 H25 117.9 . .
C22 C26 C25 120.4(4) . .
C22 C26 H26 119.8 . .
C25 C26 H26 119.8 . .
N6 C27 C28 120.6(3) . .
N6 C27 H27 119.7 . .
C28 C27 H27 119.7 . .
C27 C28 C29 119.9(3) . .
C27 C28 H28 120.0 . .
C29 C28 H28 120.0 . .
C28 C29 C30 118.4(3) . .
C28 C29 C32 120.7(3) . .
C30 C29 C32 120.8(3) . .
C31 C30 C29 119.7(3) . .
C31 C30 H30 120.2 . .
C29 C30 H30 120.2 . .
N6 C31 C30 120.6(3) . .
N6 C31 H31 119.7 . .
C30 C31 H31 119.7 . .
C29 C32 C33 108.4(3) . .
C29 C32 H32A 110.0 . .
C33 C32 H32A 110.0 . .
C29 C32 H32B 110.0 . .
C33 C32 H32B 110.0 . .
H32A C32 H32B 108.4 . .
C32 C33 C34 114.0(3) . .
C32 C33 H33A 108.7 . .
C34 C33 H33A 108.7 . .
C32 C33 H33B 108.7 . .
C34 C33 H33B 108.7 . .
H33A C33 H33B 107.6 . .
C35 C34 C33 109.5(4) . .
C35 C34 H34A 109.8 . .
C33 C34 H34A 109.8 . .
C35 C34 H34B 109.8 . .
C33 C34 H34B 109.8 . .
H34A C34 H34B 108.2 . .
C36 C35 C39 117.0(5) . .
C36 C35 C34 120.5(5) . .
C39 C35 C34 122.3(4) . .
C35 C36 C37 119.2(6) . .
C35 C36 H36 120.4 . .
C37 C36 H36 120.4 . .
N5 C37 C36 125.4(6) . .
N5 C37 H37 117.3 . .
C36 C37 H37 117.3 . .
N5 C38 C39 124.1(6) . .
N5 C38 H38 118.0 . .
C39 C38 H38 118.0 . .
C38 C39 C35 119.7(5) . .
C38 C39 H39 120.2 . .
C35 C39 H39 120.2 . .
C2 N1 C1 117.3(3) . .
C2 N1 Mo2 121.1(2) . .
C1 N1 Mo2 121.5(2) . .
C11 N2 C12 116.8(6) . .
C18 N3 C14 120.6(3) . .
C24 N4 C25 115.7(4) . .
C37 N5 C38 114.7(6) . .
C31 N6 C27 120.8(3) . .

loop_
_geom_bond_atom_site_label_1
_geom_bond_atom_site_label_2
_geom_bond_distance
_geom_bond_site_symmetry_2
Mo1 O2 1.7001(18) .
Mo1 O12 1.737(2) .
Mo1 O13 1.9005(18) .
Mo1 O1 1.9206(17) .
Mo1 O3 2.1967(19) .
Mo1 O1 2.4399(17) 3_665
Mo2 O4 1.690(2) .
Mo2 O5 1.708(2) .
Mo2 O6 1.9035(19) .
Mo2 O3 2.0123(18) .
Mo2 N1 2.286(2) .
Mo2 O13 2.359(2) .
Mo3 O7 1.7066(19) .
Mo3 O8 1.7078(19) .
Mo3 O9 1.920(2) .
Mo3 O6 1.988(2) .
Mo3 O1 2.2419(17) 3_665
Mo3 O13 2.2634(18) .
Mo4 O11 1.698(2) .
Mo4 O10 1.698(2) .
Mo4 O9 1.924(2) .
Mo4 O3 1.9614(18) 3_665
Mo4 O1 2.2571(19) 3_665
Mo4 O12 2.3681(19) .
O1 Mo3 2.2419(17) 3_665
O1 Mo4 2.2570(19) 3_665
O1 Mo1 2.4398(17) 3_665
O3 Mo4 1.9614(18) 3_665
C1 N1 1.340(4) .
C1 C5 1.369(5) .
C1 H1 0.9300 .
C2 N1 1.329(4) .
C2 C3 1.368(5) .
C2 H2 0.9300 .
C3 C4 1.390(5) .
C3 H3 0.9300 .
C4 C5 1.374(6) .
C4 C6 1.630(7) .
C5 H5 0.9300 .
C6 C7 1.418(7) .
C6 H6A 0.9700 .
C6 H6B 0.9700 .
C7 C8 1.677(7) .
C7 H7A 0.9700 .
C7 H7B 0.9700 .
C8 C9 1.494(7) .
C8 H8A 0.9700 .
C8 H8B 0.9700 .
C9 C13 1.350(8) .
C9 C10 1.357(8) .
C10 C11 1.376(10) .
C10 H10 0.9300 .
C11 N2 1.284(9) .
C11 H11 0.9300 .
C12 N2 1.285(9) .
C12 C13 1.373(9) .
C12 H12 0.9300 .
C13 H13 0.9300 .
C14 N3 1.317(5) .
C14 C15 1.371(5) .
C14 H14 0.9300 .
C15 C16 1.373(5) .
C15 H15 0.9300 .
C16 C17 1.363(5) .
C16 C19 1.503(4) .
C17 C18 1.369(5) .
C17 H17 0.9300 .
C18 N3 1.307(5) .
C18 H18 0.9300 .
C19 C20 1.520(5) .
C19 H19B 0.9700 .
C19 H19A 0.9700 .
C20 C21 1.522(4) .
C20 H20A 0.9700 .
C20 H20B 0.9700 .
C21 C22 1.498(5) .
C21 H21A 0.9700 .
C21 H21B 0.9700 .
C22 C26 1.374(6) .
C22 C23 1.385(5) .
C23 C24 1.380(6) .
C23 H23 0.9300 .
C24 N4 1.310(6) .
C24 H24 0.9300 .
C25 N4 1.325(6) .
C25 C26 1.377(6) .
C25 H25 0.9300 .
C26 H26 0.9300 .
C27 N6 1.342(4) .
C27 C28 1.362(4) .
C27 H27 0.9300 .
C28 C29 1.384(4) .
C28 H28 0.9300 .
C29 C30 1.386(4) .
C29 C32 1.498(4) .
C30 C31 1.370(4) .
C30 H30 0.9300 .
C31 N6 1.338(4) .
C31 H31 0.9300 .
C32 C33 1.499(5) .
C32 H32A 0.9700 .
C32 H32B 0.9700 .
C33 C34 1.535(5) .
C33 H33A 0.9700 .
C33 H33B 0.9700 .
C34 C35 1.476(7) .
C34 H34A 0.9700 .
C34 H34B 0.9700 .
C35 C36 1.354(7) .
C35 C39 1.395(7) .
C36 C37 1.364(10) .
C36 H36 0.9300 .
C37 N5 1.332(9) .
C37 H37 0.9300 .
C38 N5 1.334(8) .
C38 C39 1.357(7) .
C38 H38 0.9300 .
C39 H39 0.9300 .
